data_4506438
loop_
_publ_author_name
'Zuo, Ya'
'Fang, Ming'
'Xiong, Gang'
'Shi, Peng-Fei'
'Zhao, Bin'
'Cui, Jian-Zhong'
'Cheng, Peng'

_publ_section_title
;
 Structural Diversity, Luminescence, and Magnetic Property: Series of
 Coordination Polymers with 2,2&#x2032;-Bipyridyl-4,4&#x2032;-Dicarboxylic
 Acid
;
_journal_issue 8
_journal_name_full 'Crystal Growth &amp; Design'
_journal_page_first 3917
_journal_paper_doi 10.1021/cg300323u
_journal_volume 12
_journal_year 2012
_chemical_formula_sum 'C12 H10 N2 O6 Zn'
_chemical_formula_weight 339.56
_chemical_name_systematic
; 
 ? 
;
_space_group_IT_number 154
_symmetry_cell_setting hexagonal
_symmetry_space_group_name_Hall 'P 32 2"'
_symmetry_space_group_name_H-M 'P 32 2 1'
_atom_sites_solution_hydrogens geom
_atom_sites_solution_primary direct
_atom_sites_solution_secondary difmap
_audit_creation_method SHELXL-97
_cell_angle_alpha 90.00
_cell_angle_beta 90.00
_cell_angle_gamma 120.00
_cell_formula_units_Z 3
_cell_length_a 11.846(2)
_cell_length_b 11.846(2)
_cell_length_c 8.3276(17)
_cell_measurement_temperature 293(2)
_cell_volume 1012.0(3)
_computing_structure_refinement 'SHELXL-97 (Sheldrick, 1997)'
_computing_structure_solution 'SHELXS-97 (Sheldrick, 1990)'
_diffrn_ambient_temperature 293(2)
_diffrn_measured_fraction_theta_full 0.966
_diffrn_measured_fraction_theta_max 0.966
_diffrn_radiation_monochromator graphite
_diffrn_radiation_source 'fine-focus sealed tube'
_diffrn_radiation_type MoK\a
_diffrn_radiation_wavelength 0.71073
_diffrn_reflns_av_R_equivalents 0.2103
_diffrn_reflns_av_sigmaI/netI 0.2659
_diffrn_reflns_limit_h_max 15
_diffrn_reflns_limit_h_min -15
_diffrn_reflns_limit_k_max 15
_diffrn_reflns_limit_k_min -8
_diffrn_reflns_limit_l_max 10
_diffrn_reflns_limit_l_min -10
_diffrn_reflns_number 6794
_diffrn_reflns_theta_full 27.86
_diffrn_reflns_theta_max 27.86
_diffrn_reflns_theta_min 1.99
_exptl_absorpt_coefficient_mu 1.849
_exptl_absorpt_correction_T_max 1.000000
_exptl_absorpt_correction_T_min 0.765823
_exptl_absorpt_correction_type multi-scan
_exptl_absorpt_process_details SADABS
_exptl_crystal_density_diffrn 1.691
_exptl_crystal_density_method 'not measured'
_exptl_crystal_F_000 522
_exptl_crystal_size_max 0.12
_exptl_crystal_size_mid 0.10
_exptl_crystal_size_min 0.08
_refine_diff_density_max 1.162
_refine_diff_density_min -0.733
_refine_diff_density_rms 0.178
_refine_ls_abs_structure_details 'Flack H D (1983), Acta Cryst. A39, 876-881'
_refine_ls_abs_structure_Flack -0.01(3)
_refine_ls_extinction_method none
_refine_ls_goodness_of_fit_ref 1.002
_refine_ls_hydrogen_treatment constr
_refine_ls_matrix_type full
_refine_ls_number_parameters 96
_refine_ls_number_reflns 1549
_refine_ls_number_restraints 0
_refine_ls_restrained_S_all 1.002
_refine_ls_R_factor_all 0.1118
_refine_ls_R_factor_gt 0.0876
_refine_ls_shift/su_max 0.000
_refine_ls_shift/su_mean 0.000
_refine_ls_structure_factor_coef Fsqd
_refine_ls_weighting_details 'calc w=1/[\s^2^(Fo^2^)+(0.0474P)^2^+0.0000P] where P=(Fo^2^+2Fc^2^)/3'
_refine_ls_weighting_scheme calc
_refine_ls_wR_factor_gt 0.1749
_refine_ls_wR_factor_ref 0.1857
_reflns_number_gt 1099
_reflns_number_total 1549
_reflns_threshold_expression >2sigma(I)
_cod_data_source_file cg300323u_si_002.cif
_cod_data_source_block 2
_cod_depositor_comments
;
The following automatic conversions were performed:

'_symmetry_cell_setting' value 'Hexagonal' changed to 'hexagonal'
according to /home/saulius/struct/CIF-dictionaries/cif_core.dic
dictionary named 'cif_core.dic' version 2.4.2 from
2011-04-26.

'_exptl_absorpt_correction_type' value 'Multi-scan'
changed to 'multi-scan' according to
/home/saulius/struct/CIF-dictionaries/cif_core.dic dictionary named
'cif_core.dic' version 2.4.2 from
2011-04-26.

'_refine_ls_hydrogen_treatment' value 'CONSTR' changed
to 'constr' according to
/home/saulius/struct/CIF-dictionaries/cif_core.dic dictionary named
'cif_core.dic' version 2.4.2 from 2011-04-26.

Automatic conversion script
Id: cif_fix_values 1891 2012-01-12 08:04:46Z andrius 
;
_cod_original_sg_symbol_H-M P3221
_cod_database_code 4506438

loop_
_symmetry_equiv_pos_as_xyz
'x, y, z'
'-y, x-y, z+2/3'
'-x+y, -x, z+1/3'
'y, x, -z'
'-x, -x+y, -z+2/3'
'x-y, -y, -z+1/3'

loop_
_atom_site_label
_atom_site_type_symbol
_atom_site_fract_x
_atom_site_fract_y
_atom_site_fract_z
_atom_site_U_iso_or_equiv
_atom_site_adp_type
_atom_site_occupancy
_atom_site_symmetry_multiplicity
_atom_site_calc_flag
_atom_site_refinement_flags
Zn1 Zn 0.71251(8) 0.0000 0.6667 0.0139(3) Uani 1 2 d S
O1 O 0.2280(5) 0.1016(5) 0.3282(5) 0.0214(12) Uani 1 1 d .
O2 O 0.3775(6) 0.2041(6) 0.1356(4) 0.0177(10) Uani 1 1 d .
O3 O 0.7883(6) -0.0834(6) 0.8222(4) 0.0189(10) Uani 1 1 d .
N1 N 0.6042(6) 0.0640(6) 0.5258(5) 0.0192(13) Uani 1 1 d .
C1 C 0.4869(6) 0.0325(6) 0.5844(6) 0.0134(12) Uani 1 1 d .
C2 C 0.3997(6) 0.0564(7) 0.5058(6) 0.0147(13) Uani 1 1 d .
H2 H 0.3192 0.0331 0.5511 0.018 Uiso 1 1 calc R
C3 C 0.4348(7) 0.1170(7) 0.3555(6) 0.0155(12) Uani 1 1 d .
C4 C 0.5555(8) 0.1487(9) 0.2922(6) 0.0208(14) Uani 1 1 d .
H4 H 0.5809 0.1888 0.1923 0.025 Uiso 1 1 calc R
C5 C 0.6372(8) 0.1204(8) 0.3787(6) 0.0261(17) Uani 1 1 d .
H5 H 0.7174 0.1405 0.3350 0.031 Uiso 1 1 calc R
C6 C 0.3381(7) 0.1427(7) 0.2659(6) 0.0166(13) Uani 1 1 d .

loop_
_atom_site_aniso_label
_atom_site_aniso_U_11
_atom_site_aniso_U_22
_atom_site_aniso_U_33
_atom_site_aniso_U_23
_atom_site_aniso_U_13
_atom_site_aniso_U_12
Zn1 0.0104(4) 0.0141(6) 0.0184(4) -0.0025(3) -0.00123(17) 0.0070(3)
O1 0.018(3) 0.024(3) 0.0279(19) 0.0056(17) 0.0029(17) 0.015(2)
O2 0.012(3) 0.021(3) 0.0220(17) 0.0081(19) 0.0037(18) 0.009(2)
O3 0.019(3) 0.018(3) 0.0236(17) -0.003(2) -0.004(2) 0.013(2)
N1 0.017(4) 0.022(3) 0.0195(18) 0.001(2) -0.002(2) 0.011(3)
C1 0.011(3) 0.011(3) 0.018(2) 0.002(2) -0.0027(19) 0.005(3)
C2 0.005(3) 0.017(3) 0.019(2) 0.005(2) 0.004(2) 0.003(3)
C3 0.014(4) 0.015(3) 0.017(2) 0.000(2) 0.001(2) 0.007(3)
C4 0.016(4) 0.031(5) 0.020(2) 0.004(2) 0.005(2) 0.015(3)
C5 0.024(5) 0.037(5) 0.021(2) -0.004(3) -0.003(3) 0.019(4)
C6 0.017(4) 0.011(3) 0.017(2) 0.002(2) 0.001(2) 0.004(3)

loop_
_atom_type_symbol
_atom_type_description
_atom_type_scat_dispersion_real
_atom_type_scat_dispersion_imag
_atom_type_scat_source
C C 0.0033 0.0016 'International Tables Vol C Tables 4.2.6.8 and 6.1.1.4'
H H 0.0000 0.0000 'International Tables Vol C Tables 4.2.6.8 and 6.1.1.4'
N N 0.0061 0.0033 'International Tables Vol C Tables 4.2.6.8 and 6.1.1.4'
O O 0.0106 0.0060 'International Tables Vol C Tables 4.2.6.8 and 6.1.1.4'
Zn Zn 0.2839 1.4301 'International Tables Vol C Tables 4.2.6.8 and 6.1.1.4'

loop_
_geom_angle_atom_site_label_1
_geom_angle_atom_site_label_2
_geom_angle_atom_site_label_3
_geom_angle
_geom_angle_site_symmetry_1
_geom_angle_site_symmetry_3
O3 Zn1 O3 96.3(3) . 6_556
O3 Zn1 O2 91.50(17) . 2_655
O3 Zn1 O2 89.9(2) 6_556 2_655
O3 Zn1 O2 89.9(2) . 5_655
O3 Zn1 O2 91.50(17) 6_556 5_655
O2 Zn1 O2 177.8(3) 2_655 5_655
O3 Zn1 N1 93.0(2) . 6_556
O3 Zn1 N1 170.4(3) 6_556 6_556
O2 Zn1 N1 87.17(19) 2_655 6_556
O2 Zn1 N1 91.2(2) 5_655 6_556
O3 Zn1 N1 170.4(3) . .
O3 Zn1 N1 93.0(2) 6_556 .
O2 Zn1 N1 91.2(2) 2_655 .
O2 Zn1 N1 87.17(19) 5_655 .
N1 Zn1 N1 77.9(3) 6_556 .
C6 O2 Zn1 127.2(5) . 3_664
C1 N1 C5 118.1(6) . .
C1 N1 Zn1 115.1(4) . .
C5 N1 Zn1 126.4(5) . .
N1 C1 C2 123.7(5) . .
N1 C1 C1 115.7(3) . 6_556
C2 C1 C1 120.6(3) . 6_556
C1 C2 C3 118.3(6) . .
C4 C3 C2 118.7(6) . .
C4 C3 C6 122.5(5) . .
C2 C3 C6 118.8(6) . .
C5 C4 C3 119.4(6) . .
N1 C5 C4 121.9(7) . .
O1 C6 O2 126.5(6) . .
O1 C6 C3 117.4(5) . .
O2 C6 C3 116.1(6) . .

loop_
_geom_bond_atom_site_label_1
_geom_bond_atom_site_label_2
_geom_bond_distance
_geom_bond_site_symmetry_2
Zn1 O3 2.085(4) .
Zn1 O3 2.085(4) 6_556
Zn1 O2 2.107(4) 2_655
Zn1 O2 2.107(5) 5_655
Zn1 N1 2.138(6) 6_556
Zn1 N1 2.138(6) .
O1 C6 1.254(8) .
O2 C6 1.259(7) .
O2 Zn1 2.107(4) 3_664
N1 C1 1.338(9) .
N1 C5 1.356(7) .
C1 C2 1.367(9) .
C1 C1 1.523(10) 6_556
C2 C3 1.399(7) .
C3 C4 1.388(8) .
C3 C6 1.520(10) .
C4 C5 1.376(10) .
